data_7101357
loop_
_publ_author_name
'Takashi Ishihara'
'Tsutomu Konno'
'Taichi Shimada'
'Masamitsu Yoshioka'

_publ_section_title
;
First Highly Stereoselective Synthesis of
anti-alpha-Trifluoromethyl-beta-amino Acid Derivatives
;
_journal_issue 34
_journal_name_full 'Chemical Communications'
_journal_paper_doi 10.1039/b603882d
_journal_year 2006
_chemical_absolute_configuration 'CHOOSE rm ad rmad syn or unk'
_chemical_formula_moiety 'C28 H25 F3 N2 O5 '
_chemical_formula_sum 'C28 H25 F3 N2 O5'
_chemical_formula_weight 526.51
_space_group_IT_number 20
_space_group_name_Hall 'C 2c 2'
_space_group_name_H-M_alt 'C 2 2 21'
_symmetry_cell_setting orthorhombic
_symmetry_Int_Tables_number 20
_symmetry_space_group_name_Hall 'C 2c 2'
_symmetry_space_group_name_H-M 'C 2 2 21'
_audit_creation_date 2006-07-14
_audit_creation_method 'by CrystalStructure 3.7.0'
_cell_angle_alpha 90.0000
_cell_angle_beta 90.0000
_cell_angle_gamma 90.0000
_cell_formula_units_Z 8
_cell_length_a 11.039(2)
_cell_length_b 24.551(5)
_cell_length_c 18.700(7)
_cell_measurement_reflns_used 24
_cell_measurement_temperature 198.1
_cell_measurement_theta_max 29.4
_cell_measurement_theta_min 26.5
_cell_volume 5068(2)
_computing_cell_refinement WinAFC
_computing_data_collection WinAFC
_computing_data_reduction CrystalStructure
_computing_publication_material 'CrystalStructure 3.7.0'
_computing_structure_refinement SHELXL
_diffrn_measured_fraction_theta_full 1.000
_diffrn_measured_fraction_theta_max 1.000
_diffrn_measurement_device_type 'Rigaku AFC7R'
_diffrn_measurement_method \w-2\q
_diffrn_radiation_type 'Cu K\a'
_diffrn_radiation_wavelength 1.54178
_diffrn_reflns_av_R_equivalents 0.022
_diffrn_reflns_limit_h_max 13
_diffrn_reflns_limit_h_min -9
_diffrn_reflns_limit_k_max 29
_diffrn_reflns_limit_k_min 0
_diffrn_reflns_limit_l_max 22
_diffrn_reflns_limit_l_min -15
_diffrn_reflns_number 4787
_diffrn_reflns_theta_full 66.76
_diffrn_reflns_theta_max 66.76
_diffrn_standards_decay_% 1.91
_diffrn_standards_interval_count 0
_diffrn_standards_number 3
_exptl_absorpt_coefficient_mu 0.932
_exptl_absorpt_correction_type none
_exptl_crystal_colour colorless
_exptl_crystal_density_diffrn 1.380
_exptl_crystal_density_method 'not measured'
_exptl_crystal_description needle
_exptl_crystal_F_000 2192.00
_exptl_crystal_size_max 0.32
_exptl_crystal_size_mid 0.18
_exptl_crystal_size_min 0.05
_refine_diff_density_max 0.35
_refine_diff_density_min -0.37
_refine_ls_abs_structure_details 'Flack, H. D. (1983), Acta Cryst. A39, 876-881. 649 Friedel Pairs'
_refine_ls_abs_structure_Flack -0.02(15)
_refine_ls_extinction_method none
_refine_ls_goodness_of_fit_ref 1.101
_refine_ls_hydrogen_treatment refall
_refine_ls_number_parameters 344
_refine_ls_number_reflns 3159
_refine_ls_R_factor_gt 0.0420
_refine_ls_shift/su_max 0.0000
_refine_ls_structure_factor_coef Fsqd
_refine_ls_weighting_details 'w = 1/[\s^2^(Fo^2^)+(0.0691P)^2^+1.6796P] where P=(Fo^2^+2Fc^2^)/3'
_refine_ls_weighting_scheme calc
_refine_ls_wR_factor_ref 0.1063
_reflns_number_gt 2986
_reflns_number_total 3159
_reflns_threshold_expression F^2^>2.0\s(F^2^)
_cod_data_source_file b603882d.txt
_cod_original_formula_sum 'C28 H25 F3 N2 O5 '
_cod_database_code 7101357

loop_
_symmetry_equiv_pos_site_id
_symmetry_equiv_pos_as_xyz
1 +X,+Y,+Z
2 +X,-Y,-Z
3 -X,+Y,1/2-Z
4 -X,-Y,1/2+Z
5 1/2+X,1/2+Y,+Z
6 1/2+X,1/2-Y,-Z
7 1/2-X,1/2+Y,1/2-Z
8 1/2-X,1/2-Y,1/2+Z

loop_
_atom_site_label
_atom_site_type_symbol
_atom_site_fract_x
_atom_site_fract_y
_atom_site_fract_z
_atom_site_U_iso_or_equiv
_atom_site_adp_type
_atom_site_occupancy
_atom_site_symmetry_multiplicity
_atom_site_calc_flag
_atom_site_refinement_flags
F(1) F 0.21957(13) 0.24091(6) 0.20180(8) 0.0502(4) Uani 1.00 1 d .
F(2) F 0.40455(13) 0.26745(6) 0.19399(6) 0.0492(4) Uani 1.00 1 d .
F(3) F 0.35043(13) 0.21136(6) 0.27670(8) 0.0463(3) Uani 1.00 1 d .
O(1) O 0.07828(13) 0.30455(6) 0.31472(8) 0.0369(4) Uani 1.00 1 d .
O(2) O 0.40024(14) 0.26471(9) 0.41949(9) 0.0457(4) Uani 1.00 1 d .
O(3) O 0.27112(13) 0.23143(8) 0.49953(9) 0.0413(4) Uani 1.00 1 d .
O(4) O 0.30204(18) 0.40115(9) 0.11178(10) 0.0516(5) Uani 1.00 1 d .
O(5) O 0.10760(14) 0.37714(6) 0.08978(9) 0.0415(4) Uani 1.00 1 d .
N(1) N 0.19144(16) 0.26267(6) 0.39824(10) 0.0270(3) Uani 1.00 1 d .
N(2) N 0.18731(18) 0.35687(9) 0.19447(11) 0.0389(4) Uani 1.00 1 d .
C(1) C 0.17858(19) 0.29127(9) 0.33474(12) 0.0281(4) Uani 1.00 1 d .
C(2) C 0.2908(2) 0.30328(9) 0.28987(12) 0.0289(4) Uani 1.00 1 d .
C(3) C 0.2815(2) 0.35779(10) 0.24886(12) 0.0334(5) Uani 1.00 1 d .
C(4) C 0.2742(2) 0.40529(10) 0.30047(13) 0.0460(6) Uani 1.00 1 d .
C(5) C 0.1774(3) 0.44020(12) 0.30250(18) 0.0686(9) Uani 1.00 1 d .
C(6) C 0.1799(5) 0.48457(14) 0.3500(2) 0.1010(16) Uani 1.00 1 d .
C(7) C 0.2786(7) 0.49244(16) 0.3938(2) 0.119(2) Uani 1.00 1 d .
C(8) C 0.3714(5) 0.45830(17) 0.3928(2) 0.1017(17) Uani 1.00 1 d .
C(9) C 0.3730(3) 0.41490(13) 0.34603(17) 0.0657(9) Uani 1.00 1 d .
C(10) C 0.3155(2) 0.25590(10) 0.24084(12) 0.0361(5) Uani 1.00 1 d .
C(11) C 0.2988(2) 0.25395(10) 0.43641(12) 0.0335(5) Uani 1.00 1 d .
C(12) C 0.1413(2) 0.23054(12) 0.51137(12) 0.0375(5) Uani 1.00 1 d .
C(13) C 0.0835(2) 0.24695(10) 0.44004(12) 0.0315(5) Uani 1.00 1 d .
C(14) C 0.0060(2) 0.20263(10) 0.40487(14) 0.0393(5) Uani 1.00 1 d .
C(15) C 0.0660(2) 0.14926(11) 0.38668(13) 0.0383(5) Uani 1.00 1 d .
C(16) C 0.1133(2) 0.14016(12) 0.31927(14) 0.0530(7) Uani 1.00 1 d .
C(17) C 0.1624(3) 0.09046(13) 0.2993(2) 0.0744(10) Uani 1.00 1 d .
C(18) C 0.1668(3) 0.04894(14) 0.3471(2) 0.0763(10) Uani 1.00 1 d .
C(19) C 0.1231(3) 0.05667(12) 0.4148(2) 0.0708(10) Uani 1.00 1 d .
C(20) C 0.0723(2) 0.10647(12) 0.43504(17) 0.0538(7) Uani 1.00 1 d .
C(21) C 0.2078(2) 0.38024(10) 0.13069(12) 0.0364(5) Uani 1.00 1 d .
C(22) C 0.1177(2) 0.40241(13) 0.02037(14) 0.0526(7) Uani 1.00 1 d .
C(23) C 0.0071(2) 0.38815(10) -0.02183(12) 0.0386(5) Uani 1.00 1 d .
C(24) C 0.0175(2) 0.37915(11) -0.09485(14) 0.0453(6) Uani 1.00 1 d .
C(25) C -0.0842(3) 0.36807(12) -0.13573(14) 0.0526(7) Uani 1.00 1 d .
C(26) C -0.1962(2) 0.36523(11) -0.10469(16) 0.0491(7) Uani 1.00 1 d .
C(27) C -0.2080(2) 0.37350(11) -0.03221(14) 0.0463(6) Uani 1.00 1 d .
C(28) C -0.1074(2) 0.38552(11) 0.00917(13) 0.0421(5) Uani 1.00 1 d .
H(1) H 0.3610 0.3063 0.3234 0.035 Uiso 1.00 1 c R
H(2) H 0.3599 0.3621 0.2226 0.040 Uiso 1.00 1 c R
H(3) H 0.1096 0.4345 0.2722 0.082 Uiso 1.00 1 c R
H(4) H 0.1135 0.5091 0.3519 0.121 Uiso 1.00 1 c R
H(5) H 0.2802 0.5228 0.4253 0.143 Uiso 1.00 1 c R
H(6) H 0.4374 0.4637 0.4246 0.122 Uiso 1.00 1 c R
H(7) H 0.4412 0.3914 0.3446 0.079 Uiso 1.00 1 c R
H(8) H 0.1186 0.2566 0.5495 0.045 Uiso 1.00 1 c R
H(9) H 0.1145 0.1936 0.5257 0.045 Uiso 1.00 1 c R
H(10) H 0.0321 0.2800 0.4478 0.038 Uiso 1.00 1 c R
H(11) H -0.0629 0.1948 0.4371 0.047 Uiso 1.00 1 c R
H(12) H -0.0281 0.2179 0.3602 0.047 Uiso 1.00 1 c R
H(13) H 0.1120 0.1690 0.2854 0.064 Uiso 1.00 1 c R
H(14) H 0.1930 0.0855 0.2523 0.089 Uiso 1.00 1 c R
H(15) H 0.2000 0.0147 0.3337 0.092 Uiso 1.00 1 c R
H(16) H 0.1273 0.0278 0.4485 0.085 Uiso 1.00 1 c R
H(17) H 0.0419 0.1111 0.4822 0.065 Uiso 1.00 1 c R
H(18) H 0.1075 0.3401 0.2052 0.037 Uiso 1.00 1 c R
H(19) H 0.1911 0.3891 -0.0045 0.063 Uiso 1.00 1 c R
H(20) H 0.1241 0.4424 0.0256 0.063 Uiso 1.00 1 c R
H(21) H 0.0949 0.3806 -0.1169 0.054 Uiso 1.00 1 c R
H(22) H -0.0760 0.3624 -0.1858 0.063 Uiso 1.00 1 c R
H(23) H -0.2655 0.3576 -0.1330 0.059 Uiso 1.00 1 c R
H(24) H -0.2855 0.3710 -0.0105 0.056 Uiso 1.00 1 c R
H(25) H -0.1166 0.3920 0.0590 0.050 Uiso 1.00 1 c R

loop_
_atom_site_aniso_label
_atom_site_aniso_U_11
_atom_site_aniso_U_22
_atom_site_aniso_U_33
_atom_site_aniso_U_12
_atom_site_aniso_U_13
_atom_site_aniso_U_23
F(1) 0.0403(8) 0.0652(9) 0.0451(8) 0.0017(7) -0.0101(7) -0.0214(7)
F(2) 0.0386(8) 0.0764(10) 0.0327(7) 0.0075(7) 0.0141(6) -0.0045(7)
F(3) 0.0489(8) 0.0475(8) 0.0425(8) 0.0124(7) 0.0039(6) -0.0068(6)
O(1) 0.0215(7) 0.0561(10) 0.0331(8) 0.0053(7) -0.0012(6) 0.0038(7)
O(2) 0.0208(8) 0.0796(13) 0.0366(9) -0.0012(8) -0.0020(7) 0.0107(9)
O(3) 0.0279(8) 0.0653(11) 0.0306(8) 0.0006(8) -0.0009(7) 0.0105(8)
O(4) 0.0430(10) 0.0716(12) 0.0401(10) -0.0194(10) -0.0032(8) 0.0135(9)
O(5) 0.0353(9) 0.0569(11) 0.0322(8) -0.0075(8) -0.0059(7) 0.0129(8)
N(1) 0.0181(8) 0.0365(9) 0.0265(8) -0.0016(7) -0.0012(7) -0.0012(7)
N(2) 0.0283(10) 0.0571(12) 0.0312(10) -0.0073(10) -0.0045(8) 0.0091(9)
C(1) 0.0237(11) 0.0348(10) 0.0258(10) 0.0017(9) 0.0001(8) -0.0040(8)
C(2) 0.0196(10) 0.0401(11) 0.0271(11) -0.0014(9) 0.0010(8) -0.0035(9)
C(3) 0.0251(11) 0.0475(12) 0.0275(10) -0.0039(10) -0.0015(9) 0.0020(11)
C(4) 0.0639(18) 0.0382(13) 0.0358(12) -0.0085(13) 0.0016(13) 0.0047(10)
C(5) 0.098(2) 0.0501(16) 0.0582(19) 0.0191(18) 0.009(2) 0.0070(14)
C(6) 0.165(4) 0.050(2) 0.088(3) 0.035(2) 0.017(3) 0.006(2)
C(7) 0.250(7) 0.0407(19) 0.066(2) -0.012(3) -0.007(4) -0.0041(18)
C(8) 0.182(5) 0.054(2) 0.069(2) -0.046(3) -0.015(3) -0.0046(19)
C(9) 0.085(2) 0.0594(18) 0.0529(17) -0.0293(18) -0.0116(17) -0.0041(15)
C(10) 0.0250(11) 0.0513(13) 0.0319(12) 0.0029(11) 0.0012(9) -0.0063(10)
C(11) 0.0261(11) 0.0448(13) 0.0296(11) 0.0022(10) -0.0029(9) -0.0008(10)
C(12) 0.0296(11) 0.0521(14) 0.0307(12) -0.0069(11) 0.0019(10) 0.0016(11)
C(13) 0.0233(11) 0.0391(12) 0.0321(11) -0.0034(9) 0.0030(9) -0.0008(9)
C(14) 0.0244(10) 0.0501(14) 0.0435(13) -0.0100(11) -0.0060(10) 0.0014(11)
C(15) 0.0298(11) 0.0428(13) 0.0425(13) -0.0156(10) -0.0076(10) 0.0023(11)
C(16) 0.0682(19) 0.0467(14) 0.0441(15) -0.0172(15) -0.0016(14) -0.0020(12)
C(17) 0.093(2) 0.0546(18) 0.076(2) -0.0123(18) 0.014(2) -0.0192(18)
C(18) 0.076(2) 0.0499(18) 0.103(3) -0.0056(17) -0.009(2) -0.016(2)
C(19) 0.079(2) 0.0430(16) 0.091(2) -0.0127(16) -0.029(2) 0.0180(17)
C(20) 0.0577(18) 0.0524(16) 0.0513(16) -0.0169(14) -0.0110(15) 0.0111(13)
C(21) 0.0334(12) 0.0427(12) 0.0332(12) -0.0059(11) -0.0032(10) 0.0024(10)
C(22) 0.0473(15) 0.0704(19) 0.0400(14) -0.0155(14) -0.0073(12) 0.0212(13)
C(23) 0.0423(13) 0.0387(12) 0.0348(12) -0.0007(11) -0.0065(11) 0.0085(10)
C(24) 0.0489(16) 0.0477(14) 0.0394(14) 0.0006(13) 0.0046(12) 0.0044(11)
C(25) 0.074(2) 0.0486(15) 0.0354(14) -0.0062(15) -0.0095(14) -0.0047(11)
C(26) 0.0553(17) 0.0433(14) 0.0486(16) -0.0086(13) -0.0191(14) 0.0001(12)
C(27) 0.0411(15) 0.0478(14) 0.0499(15) -0.0003(12) -0.0060(12) 0.0022(12)
C(28) 0.0471(14) 0.0447(13) 0.0345(13) -0.0010(12) -0.0006(12) 0.0018(11)

loop_
_atom_type_symbol
_atom_type_description
_atom_type_scat_dispersion_real
_atom_type_scat_dispersion_imag
_atom_type_scat_source
C C 0.018 0.009
;
International Tables for Crystallography
(1992, Vol. C, Tables 4.2.6.8 and 6.1.1.4)
;
H H 0.000 0.000
;
International Tables for Crystallography
(1992, Vol. C, Table 6.1.1.4)
;
F F 0.073 0.053
;
International Tables for Crystallography
(1992, Vol. C, Tables 4.2.6.8 and 6.1.1.4)
;
N N 0.031 0.018
;
International Tables for Crystallography
(1992, Vol. C, Tables 4.2.6.8 and 6.1.1.4)
;
O O 0.049 0.032
;
International Tables for Crystallography
(1992, Vol. C, Tables 4.2.6.8 and 6.1.1.4)
;

loop_
_geom_angle_atom_site_label_1
_geom_angle_atom_site_label_2
_geom_angle_atom_site_label_3
_geom_angle
C(11) O(3) C(12) 111.51(18)
C(21) O(5) C(22) 115.03(19)
C(1) N(1) C(11) 126.91(18)
C(1) N(1) C(13) 120.20(17)
C(11) N(1) C(13) 111.93(17)
C(3) N(2) C(21) 119.6(2)
O(1) C(1) N(1) 119.58(19)
O(1) C(1) C(2) 121.29(19)
N(1) C(1) C(2) 119.07(18)
C(1) C(2) C(3) 112.75(18)
C(1) C(2) C(10) 109.44(18)
C(3) C(2) C(10) 112.25(19)
N(2) C(3) C(2) 112.37(19)
N(2) C(3) C(4) 114.8(2)
C(2) C(3) C(4) 110.71(19)
C(3) C(4) C(5) 122.7(2)
C(3) C(4) C(9) 118.3(2)
C(5) C(4) C(9) 118.9(2)
C(4) C(5) C(6) 119.1(3)
C(5) C(6) C(7) 120.0(4)
C(6) C(7) C(8) 121.0(4)
C(7) C(8) C(9) 120.5(4)
C(4) C(9) C(8) 120.4(3)
F(1) C(10) F(2) 106.30(18)
F(1) C(10) F(3) 106.05(19)
F(1) C(10) C(2) 113.66(19)
F(2) C(10) F(3) 106.70(18)
F(2) C(10) C(2) 111.45(19)
F(3) C(10) C(2) 112.20(19)
O(2) C(11) O(3) 122.7(2)
O(2) C(11) N(1) 128.7(2)
O(3) C(11) N(1) 108.61(19)
O(3) C(12) C(13) 105.95(18)
N(1) C(13) C(12) 101.13(17)
N(1) C(13) C(14) 114.13(19)
C(12) C(13) C(14) 114.8(2)
C(13) C(14) C(15) 118.0(2)
C(14) C(15) C(16) 120.8(2)
C(14) C(15) C(20) 122.2(2)
C(16) C(15) C(20) 116.9(2)
C(15) C(16) C(17) 122.4(2)
C(16) C(17) C(18) 119.9(3)
C(17) C(18) C(19) 119.5(3)
C(18) C(19) C(20) 120.9(3)
C(15) C(20) C(19) 120.4(3)
O(4) C(21) O(5) 124.2(2)
O(4) C(21) N(2) 125.8(2)
O(5) C(21) N(2) 110.0(2)
O(5) C(22) C(23) 108.1(2)
C(22) C(23) C(24) 119.3(2)
C(22) C(23) C(28) 122.2(2)
C(24) C(23) C(28) 118.5(2)
C(23) C(24) C(25) 120.5(2)
C(24) C(25) C(26) 120.5(2)
C(25) C(26) C(27) 119.7(2)
C(26) C(27) C(28) 120.4(2)
C(23) C(28) C(27) 120.3(2)
C(3) N(2) H(18) 120.0
C(21) N(2) H(18) 120.4
C(1) C(2) H(1) 107.4
C(3) C(2) H(1) 107.4
C(10) C(2) H(1) 107.4
N(2) C(3) H(2) 106.1
C(2) C(3) H(2) 106.1
C(4) C(3) H(2) 106.1
C(4) C(5) H(3) 120.4
C(6) C(5) H(3) 120.4
C(5) C(6) H(4) 120.0
C(7) C(6) H(4) 120.0
C(6) C(7) H(5) 119.5
C(8) C(7) H(5) 119.5
C(7) C(8) H(6) 119.7
C(9) C(8) H(6) 119.7
C(4) C(9) H(7) 119.8
C(8) C(9) H(7) 119.8
O(3) C(12) H(8) 110.5
O(3) C(12) H(9) 110.5
C(13) C(12) H(8) 110.5
C(13) C(12) H(9) 110.5
H(8) C(12) H(9) 108.7
N(1) C(13) H(10) 108.8
C(12) C(13) H(10) 108.8
C(14) C(13) H(10) 108.8
C(13) C(14) H(11) 107.8
C(13) C(14) H(12) 107.8
C(15) C(14) H(11) 107.8
C(15) C(14) H(12) 107.8
H(11) C(14) H(12) 107.2
C(15) C(16) H(13) 118.8
C(17) C(16) H(13) 118.8
C(16) C(17) H(14) 120.1
C(18) C(17) H(14) 120.1
C(17) C(18) H(15) 120.2
C(19) C(18) H(15) 120.2
C(18) C(19) H(16) 119.6
C(20) C(19) H(16) 119.6
C(15) C(20) H(17) 119.8
C(19) C(20) H(17) 119.8
O(5) C(22) H(19) 110.1
O(5) C(22) H(20) 110.1
C(23) C(22) H(19) 110.1
C(23) C(22) H(20) 110.1
H(19) C(22) H(20) 108.4
C(23) C(24) H(21) 119.7
C(25) C(24) H(21) 119.8
C(24) C(25) H(22) 119.7
C(26) C(25) H(22) 119.7
C(25) C(26) H(23) 120.1
C(27) C(26) H(23) 120.1
C(26) C(27) H(24) 119.8
C(28) C(27) H(24) 119.8
C(23) C(28) H(25) 119.8
C(27) C(28) H(25) 119.8

loop_
_geom_bond_atom_site_label_1
_geom_bond_atom_site_label_2
_geom_bond_distance
F(1) C(10) 1.338(2)
F(2) C(10) 1.347(2)
F(3) C(10) 1.339(2)
O(1) C(1) 1.213(2)
O(2) C(11) 1.193(2)
O(3) C(11) 1.339(2)
O(3) C(12) 1.450(2)
O(4) C(21) 1.212(3)
O(5) C(21) 1.347(3)
O(5) C(22) 1.443(3)
N(1) C(1) 1.387(2)
N(1) C(11) 1.400(2)
N(1) C(13) 1.477(2)
N(2) C(3) 1.455(3)
N(2) C(21) 1.343(3)
C(1) C(2) 1.525(3)
C(2) C(3) 1.546(3)
C(2) C(10) 1.506(3)
C(3) C(4) 1.516(3)
C(4) C(5) 1.370(4)
C(4) C(9) 1.403(4)
C(5) C(6) 1.406(5)
C(6) C(7) 1.377(8)
C(7) C(8) 1.323(8)
C(8) C(9) 1.379(5)
C(12) C(13) 1.533(3)
C(13) C(14) 1.532(3)
C(14) C(15) 1.507(3)
C(15) C(16) 1.382(3)
C(15) C(20) 1.388(4)
C(16) C(17) 1.387(4)
C(17) C(18) 1.357(5)
C(18) C(19) 1.368(6)
C(19) C(20) 1.397(4)
C(22) C(23) 1.495(3)
C(23) C(24) 1.388(3)
C(23) C(28) 1.392(3)
C(24) C(25) 1.385(4)
C(25) C(26) 1.368(4)
C(26) C(27) 1.377(4)
C(27) C(28) 1.385(3)
N(2) H(18) 0.993
C(2) H(1) 1.000
C(3) H(2) 1.000
C(5) H(3) 0.950
C(6) H(4) 0.950
C(7) H(5) 0.950
C(8) H(6) 0.950
C(9) H(7) 0.950
C(12) H(8) 0.990
C(12) H(9) 0.990
C(13) H(10) 1.000
C(14) H(11) 0.990
C(14) H(12) 0.990
C(16) H(13) 0.950
C(17) H(14) 0.950
C(18) H(15) 0.950
C(19) H(16) 0.950
C(20) H(17) 0.950
C(22) H(19) 0.990
C(22) H(20) 0.990
C(24) H(21) 0.950
C(25) H(22) 0.950
C(26) H(23) 0.950
C(27) H(24) 0.950
C(28) H(25) 0.950

loop_
_geom_contact_atom_site_label_1
_geom_contact_atom_site_label_2
_geom_contact_distance
_geom_contact_site_symmetry_2
F(1) C(14) 3.326(2) 55503
F(1) C(26) 3.310(3) 55506
F(2) F(2) 2.971(2) 65503
F(2) F(3) 3.084(2) 65503
F(2) O(2) 3.025(2) 65503
F(2) C(2) 3.489(2) 65503
F(2) C(10) 3.334(2) 65503
F(2) C(12) 3.453(2) 55408
F(2) C(25) 3.503(3) 55506
F(3) F(2) 3.084(2) 65503
F(3) F(3) 3.450(2) 65503
F(3) C(24) 3.582(3) 55508
F(3) C(25) 3.358(3) 55506
O(1) O(1) 2.974(2) 55503
O(1) O(5) 3.252(2) 55503
O(1) N(2) 3.205(2) 55503
O(2) F(2) 3.025(2) 65503
O(2) C(12) 2.961(2) 55606
O(2) C(13) 3.328(2) 55606
O(2) C(14) 3.577(3) 55606
O(3) O(5) 3.427(2) 55508
O(3) C(14) 3.541(3) 55606
O(3) C(22) 3.529(3) 55508
O(4) C(20) 3.589(3) 55408
O(5) O(1) 3.252(2) 55503
O(5) O(3) 3.427(2) 55408
N(1) C(28) 3.599(3) 55503
N(2) O(1) 3.205(2) 55503
C(2) F(2) 3.489(2) 65503
C(10) F(2) 3.334(2) 65503
C(11) C(27) 3.582(3) 55503
C(12) F(2) 3.453(2) 55508
C(12) O(2) 2.961(2) 45606
C(13) O(2) 3.328(2) 45606
C(13) C(28) 3.542(3) 55503
C(14) F(1) 3.326(3) 55503
C(14) O(2) 3.577(3) 45606
C(14) O(3) 3.541(3) 45606
C(20) O(4) 3.589(3) 55508
C(22) O(3) 3.529(3) 55408
C(24) F(3) 3.582(3) 55408
C(25) F(2) 3.503(3) 45506
C(25) F(3) 3.358(3) 45506
C(26) F(1) 3.310(3) 45506
C(27) C(11) 3.582(3) 55503
C(28) N(1) 3.599(3) 55503
C(28) C(13) 3.542(3) 55503
F(1) H(8) 3.363 55408
F(1) H(11) 3.320 55503
F(1) H(12) 2.476 55503
F(1) H(22) 3.408 55506
F(1) H(23) 2.743 55506
F(2) H(1) 2.777 65503
F(2) H(7) 3.560 65503
F(2) H(8) 2.778 55408
F(2) H(9) 3.296 55408
F(2) H(22) 3.199 55506
F(3) H(21) 3.069 55508
F(3) H(22) 2.614 55506
F(3) H(22) 3.158 55508
F(3) H(23) 3.423 55506
O(1) H(18) 2.260 55503
O(1) H(25) 3.220 55503
O(2) H(8) 2.534 55606
O(2) H(9) 2.773 55606
O(2) H(10) 3.079 55606
O(2) H(11) 2.889 55606
O(2) H(24) 3.362 55503
O(3) H(10) 3.058 55606
O(3) H(11) 2.836 55606
O(3) H(19) 2.989 55508
O(3) H(24) 3.435 55503
O(4) H(6) 3.331 65503
O(4) H(7) 2.958 65503
O(4) H(9) 2.976 55408
O(4) H(15) 2.969 55507
O(4) H(16) 3.398 55507
O(4) H(17) 2.989 55408
O(5) H(10) 2.926 55503
N(1) H(24) 3.543 55503
N(1) H(25) 3.377 55503
C(1) H(18) 3.459 55503
C(1) H(25) 3.246 55503
C(4) H(25) 3.169 55503
C(5) H(3) 3.465 55503
C(5) H(15) 3.415 55507
C(5) H(25) 2.926 55503
C(6) H(14) 3.431 55507
C(6) H(25) 2.924 55503
C(7) H(5) 3.403 56602
C(7) H(14) 3.575 55507
C(7) H(25) 3.171 55503
C(8) H(5) 3.577 56602
C(8) H(16) 3.460 55505
C(8) H(17) 3.450 55606
C(8) H(24) 3.215 55503
C(8) H(25) 3.372 55503
C(9) H(2) 3.468 65503
C(9) H(24) 3.399 55503
C(9) H(25) 3.388 55503
C(10) H(22) 3.306 55506
C(10) H(23) 3.553 55506
C(11) H(8) 3.549 55606
C(11) H(10) 3.466 55606
C(11) H(11) 3.084 55606
C(11) H(24) 3.192 55503
C(12) H(19) 3.483 55508
C(13) H(25) 3.580 55503
C(14) H(23) 3.120 45508
C(14) H(24) 3.420 45508
C(15) H(19) 3.495 55508
C(15) H(23) 3.342 45508
C(16) H(13) 3.242 55503
C(16) H(21) 3.473 55508
C(17) H(21) 3.183 55508
C(17) H(23) 3.454 55506
C(18) H(6) 3.590 44505
C(18) H(19) 3.532 55508
C(18) H(21) 3.219 55508
C(19) H(6) 3.072 44505
C(19) H(16) 3.291 55602
C(19) H(19) 2.874 55508
C(19) H(20) 3.476 55508
C(19) H(21) 3.524 55508
C(20) H(6) 3.475 45606
C(20) H(19) 2.848 55508
C(20) H(24) 3.371 45508
C(21) H(9) 3.316 55408
C(21) H(15) 3.519 55507
C(22) H(10) 3.482 55503
C(22) H(16) 3.559 55408
C(23) H(8) 3.553 55503
C(23) H(10) 3.025 55503
C(24) H(4) 3.256 56404
C(24) H(8) 3.468 55503
C(25) H(4) 3.041 56404
C(25) H(8) 3.199 55503
C(25) H(14) 3.479 45506
C(26) H(4) 3.318 56404
C(26) H(5) 2.954 56404
C(26) H(8) 2.985 55503
C(26) H(11) 3.139 45408
C(26) H(14) 3.252 45506
C(27) H(5) 2.783 56404
C(27) H(8) 3.052 55503
C(27) H(10) 3.395 55503
C(27) H(11) 3.088 45408
C(28) H(5) 3.341 56404
C(28) H(8) 3.352 55503
C(28) H(10) 2.837 55503
H(1) F(2) 2.777 65503
H(1) H(2) 3.480 65503
H(2) C(9) 3.468 65503
H(2) H(1) 3.480 65503
H(2) H(2) 3.258 65503
H(2) H(7) 2.630 65503
H(3) C(5) 3.465 55503
H(3) H(3) 2.557 55503
H(3) H(15) 3.495 55507
H(3) H(18) 3.360 55503
H(3) H(25) 3.327 55503
H(4) C(24) 3.256 56504
H(4) C(25) 3.041 56504
H(4) C(26) 3.318 56504
H(4) H(14) 3.447 55507
H(4) H(21) 3.600 56504
H(4) H(22) 3.259 56504
H(4) H(25) 3.323 55503
H(5) C(7) 3.403 56602
H(5) C(8) 3.577 56602
H(5) C(26) 2.954 56504
H(5) C(27) 2.783 56504
H(5) C(28) 3.341 56504
H(5) H(5) 3.012 56602
H(5) H(6) 3.317 56602
H(5) H(23) 3.136 56504
H(5) H(24) 2.872 56504
H(6) O(4) 3.331 65503
H(6) C(18) 3.590 55505
H(6) C(19) 3.072 55505
H(6) C(20) 3.475 55606
H(6) H(5) 3.317 56602
H(6) H(6) 3.335 56602
H(6) H(15) 3.586 55505
H(6) H(16) 2.658 55505
H(6) H(16) 3.172 55606
H(6) H(17) 2.782 55606
H(6) H(24) 3.252 55503
H(7) F(2) 3.560 65503
H(7) O(4) 2.958 65503
H(7) H(2) 2.630 65503
H(7) H(17) 3.425 55606
H(7) H(24) 3.581 55503
H(8) F(1) 3.363 55508
H(8) F(2) 2.778 55508
H(8) O(2) 2.534 45606
H(8) C(11) 3.549 45606
H(8) C(23) 3.553 55503
H(8) C(24) 3.468 55503
H(8) C(25) 3.199 55503
H(8) C(26) 2.985 55503
H(8) C(27) 3.052 55503
H(8) C(28) 3.352 55503
H(8) H(23) 3.349 55503
H(8) H(24) 3.437 55503
H(9) F(2) 3.296 55508
H(9) O(2) 2.773 45606
H(9) O(4) 2.976 55508
H(9) C(21) 3.316 55508
H(9) H(19) 3.008 55508
H(10) O(2) 3.079 45606
H(10) O(3) 3.058 45606
H(10) O(5) 2.926 55503
H(10) C(11) 3.466 45606
H(10) C(22) 3.482 55503
H(10) C(23) 3.025 55503
H(10) C(27) 3.395 55503
H(10) C(28) 2.837 55503
H(10) H(18) 3.570 55503
H(10) H(25) 2.906 55503
H(11) F(1) 3.320 55503
H(11) O(2) 2.889 45606
H(11) O(3) 2.836 45606
H(11) C(11) 3.084 45606
H(11) C(26) 3.139 45508
H(11) C(27) 3.088 45508
H(11) H(23) 2.638 45508
H(11) H(24) 2.522 45508
H(12) F(1) 2.476 55503
H(12) H(13) 3.116 55503
H(12) H(18) 3.357 55503
H(12) H(23) 2.939 45508
H(13) C(16) 3.242 55503
H(13) H(12) 3.116 55503
H(13) H(13) 2.804 55503
H(13) H(23) 3.221 55506
H(14) C(6) 3.431 54507
H(14) C(7) 3.575 54507
H(14) C(25) 3.479 55506
H(14) C(26) 3.252 55506
H(14) H(4) 3.447 54507
H(14) H(21) 3.487 55508
H(14) H(22) 3.112 55506
H(14) H(23) 2.671 55506
H(15) O(4) 2.969 54507
H(15) C(5) 3.415 54507
H(15) C(21) 3.519 54507
H(15) H(3) 3.495 54507
H(15) H(6) 3.586 44505
H(15) H(21) 3.547 55508
H(16) O(4) 3.398 54507
H(16) C(8) 3.460 44505
H(16) C(19) 3.291 55602
H(16) C(22) 3.559 55508
H(16) H(6) 2.658 44505
H(16) H(6) 3.172 45606
H(16) H(16) 2.359 55602
H(16) H(19) 2.993 55508
H(16) H(20) 3.487 54507
H(16) H(20) 3.185 55508
H(17) O(4) 2.989 55508
H(17) C(8) 3.450 45606
H(17) H(6) 2.782 45606
H(17) H(7) 3.425 45606
H(17) H(19) 2.958 55508
H(17) H(24) 2.867 45508
H(18) O(1) 2.260 55503
H(18) C(1) 3.459 55503
H(18) H(3) 3.360 55503
H(18) H(10) 3.570 55503
H(18) H(12) 3.357 55503
H(18) H(18) 2.905 55503
H(19) O(3) 2.989 55408
H(19) C(12) 3.483 55408
H(19) C(15) 3.495 55408
H(19) C(18) 3.532 55408
H(19) C(19) 2.874 55408
H(19) C(20) 2.848 55408
H(19) H(9) 3.008 55408
H(19) H(16) 2.993 55408
H(19) H(17) 2.958 55408
H(20) C(19) 3.476 55408
H(20) H(16) 3.487 55507
H(20) H(16) 3.185 55408
H(20) H(20) 2.984 56502
H(21) F(3) 3.069 55408
H(21) C(16) 3.473 55408
H(21) C(17) 3.183 55408
H(21) C(18) 3.219 55408
H(21) C(19) 3.524 55408
H(21) H(4) 3.600 56404
H(21) H(14) 3.487 55408
H(21) H(15) 3.547 55408
H(22) F(1) 3.408 45506
H(22) F(2) 3.199 45506
H(22) F(3) 2.614 45506
H(22) F(3) 3.158 55408
H(22) C(10) 3.306 45506
H(22) H(4) 3.259 56404
H(22) H(14) 3.112 45506
H(22) H(22) 2.931 55403
H(23) F(1) 2.743 45506
H(23) F(3) 3.423 45506
H(23) C(10) 3.553 45506
H(23) C(14) 3.120 45408
H(23) C(15) 3.342 45408
H(23) C(17) 3.454 45506
H(23) H(5) 3.136 56404
H(23) H(8) 3.349 55503
H(23) H(11) 2.638 45408
H(23) H(12) 2.939 45408
H(23) H(13) 3.221 45506
H(23) H(14) 2.671 45506
H(24) O(2) 3.362 55503
H(24) O(3) 3.435 55503
H(24) N(1) 3.543 55503
H(24) C(8) 3.215 55503
H(24) C(9) 3.399 55503
H(24) C(11) 3.192 55503
H(24) C(14) 3.420 45408
H(24) C(20) 3.371 45408
H(24) H(5) 2.872 56404
H(24) H(6) 3.252 55503
H(24) H(7) 3.581 55503
H(24) H(8) 3.437 55503
H(24) H(11) 2.522 45408
H(24) H(17) 2.867 45408
H(25) O(1) 3.220 55503
H(25) N(1) 3.377 55503
H(25) C(1) 3.246 55503
H(25) C(4) 3.169 55503
H(25) C(5) 2.926 55503
H(25) C(6) 2.924 55503
H(25) C(7) 3.171 55503
H(25) C(8) 3.372 55503
H(25) C(9) 3.388 55503
H(25) C(13) 3.580 55503
H(25) H(3) 3.327 55503
H(25) H(4) 3.323 55503
H(25) H(10) 2.906 55503

loop_
_geom_torsion_atom_site_label_1
_geom_torsion_atom_site_label_2
_geom_torsion_atom_site_label_3
_geom_torsion_atom_site_label_4
_geom_torsion
C(11) O(3) C(12) C(13) 9.9(2)
C(12) O(3) C(11) O(2) 170.8(2)
C(12) O(3) C(11) N(1) -7.9(2)
C(21) O(5) C(22) C(23) 171.6(2)
C(22) O(5) C(21) O(4) -1.8(3)
C(22) O(5) C(21) N(2) 178.3(2)
C(1) N(1) C(11) O(2) -7.4(4)
C(1) N(1) C(11) O(3) 171.2(2)
C(11) N(1) C(1) O(1) -165.9(2)
C(11) N(1) C(1) C(2) 16.7(3)
C(1) N(1) C(13) C(12) -166.26(19)
C(1) N(1) C(13) C(14) 69.9(2)
C(13) N(1) C(1) O(1) 1.9(3)
C(13) N(1) C(1) C(2) -175.48(18)
C(11) N(1) C(13) C(12) 3.3(2)
C(11) N(1) C(13) C(14) -120.5(2)
C(13) N(1) C(11) O(2) -176.1(2)
C(13) N(1) C(11) O(3) 2.6(2)
C(3) N(2) C(21) O(4) 3.0(3)
C(3) N(2) C(21) O(5) -177.04(19)
C(21) N(2) C(3) C(2) -139.5(2)
C(21) N(2) C(3) C(4) 92.8(2)
O(1) C(1) C(2) C(3) 34.8(2)
O(1) C(1) C(2) C(10) -90.9(2)
N(1) C(1) C(2) C(3) -147.79(19)
N(1) C(1) C(2) C(10) 86.5(2)
C(1) C(2) C(3) N(2) -66.0(2)
C(1) C(2) C(3) C(4) 63.7(2)
C(1) C(2) C(10) F(1) 52.2(2)
C(1) C(2) C(10) F(2) 172.28(17)
C(1) C(2) C(10) F(3) -68.1(2)
C(3) C(2) C(10) F(1) -73.8(2)
C(3) C(2) C(10) F(2) 46.3(2)
C(3) C(2) C(10) F(3) 165.90(18)
C(10) C(2) C(3) N(2) 58.1(2)
C(10) C(2) C(3) C(4) -172.1(2)
N(2) C(3) C(4) C(5) 8.9(3)
N(2) C(3) C(4) C(9) -168.6(2)
C(2) C(3) C(4) C(5) -119.6(2)
C(2) C(3) C(4) C(9) 62.9(3)
C(3) C(4) C(5) C(6) -177.5(3)
C(3) C(4) C(9) C(8) 178.7(3)
C(5) C(4) C(9) C(8) 1.1(4)
C(9) C(4) C(5) C(6) 0.0(3)
C(4) C(5) C(6) C(7) -0.1(4)
C(5) C(6) C(7) C(8) -1.0(7)
C(6) C(7) C(8) C(9) 2.1(7)
C(7) C(8) C(9) C(4) -2.2(6)
O(3) C(12) C(13) N(1) -7.5(2)
O(3) C(12) C(13) C(14) 115.9(2)
N(1) C(13) C(14) C(15) 57.0(2)
C(12) C(13) C(14) C(15) -59.1(2)
C(13) C(14) C(15) C(16) -94.2(3)
C(13) C(14) C(15) C(20) 88.5(3)
C(14) C(15) C(16) C(17) -176.0(2)
C(14) C(15) C(20) C(19) 176.6(2)
C(16) C(15) C(20) C(19) -0.8(4)
C(20) C(15) C(16) C(17) 1.5(4)
C(15) C(16) C(17) C(18) -0.9(5)
C(16) C(17) C(18) C(19) -0.3(5)
C(17) C(18) C(19) C(20) 1.0(5)
C(18) C(19) C(20) C(15) -0.4(5)
O(5) C(22) C(23) C(24) -144.0(2)
O(5) C(22) C(23) C(28) 38.4(3)
C(22) C(23) C(24) C(25) -177.4(2)
C(22) C(23) C(28) C(27) 178.4(2)
C(24) C(23) C(28) C(27) 0.8(3)
C(28) C(23) C(24) C(25) 0.3(3)
C(23) C(24) C(25) C(26) -0.7(4)
C(24) C(25) C(26) C(27) 0.1(3)
C(25) C(26) C(27) C(28) 1.0(4)
C(26) C(27) C(28) C(23) -1.5(4)

loop_
_cod_related_entry_id
_cod_related_entry_database
_cod_related_entry_code
1 ChemSpider 30652983
